data_1556276
loop_
_publ_author_name
'Sahoo, Pathik'
'Puranik, Vedavati G.'
'Patra, A. K.'
'Sastry, P. U.'
'Dastidar, Parthasarathi'

_publ_section_title
;
 Ferrocene based organometallic gelators: a supramolecular synthon
 approach
;
_journal_issue 7
_journal_name_full 'Soft Matter'
_journal_page_first 3634
_journal_paper_doi 10.1039/c0sm01148g
_journal_volume 7
_journal_year 2011
_chemical_absolute_configuration syn
_chemical_formula_moiety '2(C13 H21 N), C12 H8 Fe O4'
_chemical_formula_sum 'C38 H68 Fe N2 O4'
_chemical_formula_weight 672.79
_space_group_IT_number 2
_space_group_name_Hall '-P 1'
_space_group_name_H-M_alt 'P -1'
_symmetry_cell_setting triclinic
_symmetry_space_group_name_Hall '-P 1'
_symmetry_space_group_name_H-M 'P -1'
_atom_sites_solution_hydrogens geom
_atom_sites_solution_primary direct
_atom_sites_solution_secondary difmap
_audit_creation_method SHELXL-97
_cell_angle_alpha 76.759(7)
_cell_angle_beta 85.454(6)
_cell_angle_gamma 88.787(6)
_cell_formula_units_Z 1
_cell_length_a 6.383(3)
_cell_length_b 9.819(4)
_cell_length_c 16.098(7)
_cell_measurement_temperature 100(2)
_cell_volume 979.0(7)
_computing_cell_refinement 'BRUKER AXS SMART 3'
_computing_data_collection 'BRUKER AXS SMART 3'
_computing_data_reduction 'BRUKER AXS SAINT'
_computing_molecular_graphics 'BRUKER SHELXLTL'
_computing_publication_material 'MERCURY 1.4'
_computing_structure_refinement 'SHELXL-97 (Sheldrick, 1997)'
_computing_structure_solution 'SHELXS-97 (Sheldrick, 1990)'
_diffrn_ambient_temperature 100(2)
_diffrn_detector_area_resol_mean 3
_diffrn_measured_fraction_theta_full 0.998
_diffrn_measured_fraction_theta_max 0.998
_diffrn_measurement_device_type 'BRUKER CCD AREA DETECTOR'
_diffrn_measurement_method 'PHI-OMEGA SCAN'
_diffrn_radiation_monochromator graphite
_diffrn_radiation_source 'fine-focus sealed tube'
_diffrn_radiation_type MoK\a
_diffrn_radiation_wavelength 0.71073
_diffrn_reflns_av_R_equivalents 0.0227
_diffrn_reflns_av_sigmaI/netI 0.0254
_diffrn_reflns_limit_h_max 7
_diffrn_reflns_limit_h_min -7
_diffrn_reflns_limit_k_max 11
_diffrn_reflns_limit_k_min -11
_diffrn_reflns_limit_l_max 19
_diffrn_reflns_limit_l_min -19
_diffrn_reflns_number 9480
_diffrn_reflns_theta_full 24.99
_diffrn_reflns_theta_max 24.99
_diffrn_reflns_theta_min 1.30
_exptl_absorpt_coefficient_mu 0.423
_exptl_absorpt_correction_T_max 0.9316
_exptl_absorpt_correction_T_min 0.8766
_exptl_absorpt_correction_type multi-scan
_exptl_absorpt_process_details SADABS
_exptl_crystal_colour BROWN
_exptl_crystal_density_diffrn 1.141
_exptl_crystal_density_method 'not measured'
_exptl_crystal_description NIDDLE
_exptl_crystal_F_000 368
_exptl_crystal_size_max 0.32
_exptl_crystal_size_mid 0.24
_exptl_crystal_size_min 0.17
_refine_diff_density_max 0.780
_refine_diff_density_min -0.272
_refine_diff_density_rms 0.116
_refine_ls_extinction_method none
_refine_ls_goodness_of_fit_ref 1.103
_refine_ls_hydrogen_treatment constr
_refine_ls_matrix_type full
_refine_ls_number_parameters 203
_refine_ls_number_reflns 3442
_refine_ls_number_restraints 0
_refine_ls_restrained_S_all 1.103
_refine_ls_R_factor_all 0.0609
_refine_ls_R_factor_gt 0.0552
_refine_ls_shift/su_max 0.000
_refine_ls_shift/su_mean 0.000
_refine_ls_structure_factor_coef Fsqd
_refine_ls_weighting_details 'calc w=1/[\s^2^(Fo^2^)+(0.1094P)^2^+0.2169P] where P=(Fo^2^+2Fc^2^)/3'
_refine_ls_weighting_scheme calc
_refine_ls_wR_factor_gt 0.1575
_refine_ls_wR_factor_ref 0.1658
_reflns_number_gt 3180
_reflns_number_total 3442
_reflns_threshold_expression >2sigma(I)
_cod_data_source_file c0sm01148g.txt
_cod_data_source_block ps0730r
_cod_depositor_comments
;
The following automatic conversions were performed:

data item '_exptl_absorpt_correction_type' value 'MULTI-SCAN' was
changed to 'multi-scan' in accordance with the
/home/saulius/struct/COD-crude-data/automatic-downloads/DataCite-retrospective/RSC/depositions/lib/dictionaries/cif_core.dic
dictionary named 'cif_core.dic' version 2.4.2 last updated on
2011-04-26.

data item '_symmetry_cell_setting' value 'TRICLINIC' was changed to
'triclinic' in accordance with the
/home/saulius/struct/COD-crude-data/automatic-downloads/DataCite-retrospective/RSC/depositions/lib/dictionaries/cif_core.dic
dictionary named 'cif_core.dic' version 2.4.2 last updated on
2011-04-26.

Automatic conversion script
Id: cif_fix_values 6909 2019-04-08 15:41:33Z antanas 
;
_cod_original_sg_symbol_H-M P-1
_cod_database_code 1556276

loop_
_symmetry_equiv_pos_as_xyz
'x, y, z'
'-x, -y, -z'

loop_
_atom_site_label
_atom_site_type_symbol
_atom_site_fract_x
_atom_site_fract_y
_atom_site_fract_z
_atom_site_U_iso_or_equiv
_atom_site_adp_type
_atom_site_occupancy
_atom_site_symmetry_multiplicity
_atom_site_calc_flag
_atom_site_refinement_flags
Fe1 Fe 1.0000 0.5000 0.0000 0.0440(2) Uani 1 2 d S
O2 O 0.5363(3) 0.7318(2) 0.04129(15) 0.0647(6) Uani 1 1 d .
O3 O 0.8311(3) 0.83364(19) 0.05688(14) 0.0589(5) Uani 1 1 d .
C4 C 0.7222(4) 0.7265(3) 0.05930(16) 0.0471(6) Uani 1 1 d .
C5 C 0.8221(4) 0.5858(3) 0.08499(16) 0.0474(6) Uani 1 1 d .
C6 C 0.7319(4) 0.4568(3) 0.07865(19) 0.0579(7) Uani 1 1 d .
H6 H 0.5914 0.4448 0.0608 0.069 Uiso 1 1 calc R
C7 C 0.8827(5) 0.3496(3) 0.1017(2) 0.0673(8) Uani 1 1 d .
H7 H 0.8649 0.2505 0.1022 0.081 Uiso 1 1 calc R
C8 C 1.0642(5) 0.4103(3) 0.12277(19) 0.0676(8) Uani 1 1 d .
H8 H 1.1938 0.3607 0.1405 0.081 Uiso 1 1 calc R
C9 C 1.0272(4) 0.5555(3) 0.11269(18) 0.0554(7) Uani 1 1 d .
H9 H 1.1267 0.6238 0.1225 0.066 Uiso 1 1 calc R
N10 N 0.2313(3) -0.0794(2) 0.06431(15) 0.0547(6) Uani 1 1 d .
H10A H 0.2395 0.0017 0.0258 0.082 Uiso 1 1 calc R
H10B H 0.1159 -0.1246 0.0584 0.082 Uiso 1 1 calc R
H10C H 0.3439 -0.1313 0.0563 0.082 Uiso 1 1 calc R
C11 C 0.2227(5) -0.0531(4) 0.1513(2) 0.0679(8) Uani 1 1 d .
H11A H 0.1950 -0.1405 0.1929 0.082 Uiso 1 1 calc R
H11B H 0.1071 0.0103 0.1579 0.082 Uiso 1 1 calc R
C12 C 0.4217(5) 0.0084(4) 0.1695(2) 0.0656(8) Uani 1 1 d .
H12A H 0.4455 0.0981 0.1297 0.079 Uiso 1 1 calc R
H12B H 0.5383 -0.0527 0.1600 0.079 Uiso 1 1 calc R
C13 C 0.4176(5) 0.0286(4) 0.2605(2) 0.0726(9) Uani 1 1 d .
H13A H 0.3061 0.0940 0.2688 0.087 Uiso 1 1 calc R
H13B H 0.3849 -0.0601 0.3001 0.087 Uiso 1 1 calc R
C14 C 0.6221(6) 0.0825(4) 0.2814(2) 0.0736(9) Uani 1 1 d .
H14A H 0.7333 0.0177 0.2718 0.088 Uiso 1 1 calc R
H14B H 0.6531 0.1716 0.2419 0.088 Uiso 1 1 calc R
C15 C 0.6262(5) 0.1021(4) 0.3712(2) 0.0723(8) Uani 1 1 d .
H15A H 0.6007 0.0126 0.4110 0.087 Uiso 1 1 calc R
H15B H 0.5130 0.1649 0.3818 0.087 Uiso 1 1 calc R
C16 C 0.8319(5) 0.1605(4) 0.3885(2) 0.0756(9) Uani 1 1 d .
H16A H 0.9434 0.0951 0.3803 0.091 Uiso 1 1 calc R
H16B H 0.8606 0.2471 0.3462 0.091 Uiso 1 1 calc R
C17 C 0.8403(6) 0.1890(4) 0.4759(2) 0.0773(9) Uani 1 1 d .
H17A H 0.7267 0.2525 0.4849 0.093 Uiso 1 1 calc R
H17B H 0.8162 0.1019 0.5183 0.093 Uiso 1 1 calc R
C18 C 1.0434(6) 0.2507(4) 0.4907(2) 0.0815(10) Uani 1 1 d .
H18A H 1.0665 0.3379 0.4484 0.098 Uiso 1 1 calc R
H18B H 1.1568 0.1875 0.4810 0.098 Uiso 1 1 calc R
C19 C 1.0569(6) 0.2792(5) 0.5784(3) 0.0856(10) Uani 1 1 d .
H19A H 0.9437 0.3422 0.5886 0.103 Uiso 1 1 calc R
H19B H 1.0360 0.1920 0.6209 0.103 Uiso 1 1 calc R
C20 C 1.2626(7) 0.3423(5) 0.5904(3) 0.1044(14) Uani 1 1 d .
C21A C 1.2744(15) 0.3359(11) 0.6967(6) 0.091(2) Uiso 0.49 1 d P
C21B C 1.2815(15) 0.3960(11) 0.6630(6) 0.095(2) Uiso 0.51 1 d P
C22A C 1.5067(15) 0.3767(10) 0.7204(6) 0.101(2) Uiso 0.52 1 d P
C22B C 1.524(2) 0.4618(14) 0.6524(8) 0.120(3) Uiso 0.48 1 d P
C23A C 1.504(4) 0.526(2) 0.6829(16) 0.167(8) Uiso 0.40 1 d P
C23B C 1.5768(19) 0.5038(12) 0.7268(8) 0.141(4) Uiso 0.60 1 d P

loop_
_atom_site_aniso_label
_atom_site_aniso_U_11
_atom_site_aniso_U_22
_atom_site_aniso_U_33
_atom_site_aniso_U_23
_atom_site_aniso_U_13
_atom_site_aniso_U_12
Fe1 0.0409(3) 0.0359(3) 0.0515(3) -0.0060(2) 0.0065(2) 0.00306(19)
O2 0.0383(10) 0.0648(12) 0.0987(16) -0.0323(11) -0.0147(10) 0.0114(8)
O3 0.0420(10) 0.0483(10) 0.0901(14) -0.0218(10) -0.0121(9) 0.0064(8)
C4 0.0370(12) 0.0529(14) 0.0544(14) -0.0198(11) -0.0013(10) 0.0073(10)
C5 0.0422(13) 0.0482(14) 0.0509(14) -0.0129(11) 0.0046(10) 0.0055(10)
C6 0.0489(15) 0.0534(15) 0.0669(17) -0.0112(13) 0.0173(12) -0.0075(12)
C7 0.077(2) 0.0442(15) 0.0691(18) -0.0003(13) 0.0229(16) 0.0030(14)
C8 0.073(2) 0.0621(18) 0.0589(17) -0.0005(14) 0.0005(14) 0.0260(15)
C9 0.0519(15) 0.0590(16) 0.0562(15) -0.0144(12) -0.0084(12) 0.0125(12)
N10 0.0378(11) 0.0560(13) 0.0732(15) -0.0195(11) -0.0105(10) 0.0076(9)
C11 0.0507(16) 0.081(2) 0.075(2) -0.0253(16) 0.0001(14) 0.0040(14)
C12 0.0563(17) 0.076(2) 0.0667(18) -0.0213(15) 0.0001(14) 0.0009(14)
C13 0.069(2) 0.087(2) 0.0656(19) -0.0268(17) 0.0038(15) -0.0030(17)
C14 0.073(2) 0.087(2) 0.0627(18) -0.0242(16) 0.0055(15) -0.0079(17)
C15 0.073(2) 0.082(2) 0.0624(18) -0.0213(16) 0.0027(15) -0.0053(17)
C16 0.072(2) 0.088(2) 0.069(2) -0.0243(17) 0.0040(16) -0.0085(17)
C17 0.072(2) 0.090(2) 0.073(2) -0.0272(18) 0.0027(16) -0.0027(18)
C18 0.073(2) 0.092(3) 0.084(2) -0.030(2) 0.0021(18) -0.0067(18)
C19 0.076(2) 0.100(3) 0.089(2) -0.041(2) -0.0005(19) -0.005(2)
C20 0.079(3) 0.127(4) 0.124(4) -0.062(3) -0.005(2) -0.014(2)

loop_
_atom_type_symbol
_atom_type_description
_atom_type_scat_dispersion_real
_atom_type_scat_dispersion_imag
_atom_type_scat_source
C C 0.0033 0.0016 'International Tables Vol C Tables 4.2.6.8 and 6.1.1.4'
Fe Fe 0.3463 0.8444 'International Tables Vol C Tables 4.2.6.8 and 6.1.1.4'
N N 0.0061 0.0033 'International Tables Vol C Tables 4.2.6.8 and 6.1.1.4'
O O 0.0106 0.0060 'International Tables Vol C Tables 4.2.6.8 and 6.1.1.4'
H H 0.0000 0.0000 'International Tables Vol C Tables 4.2.6.8 and 6.1.1.4'

loop_
_geom_angle_atom_site_label_1
_geom_angle_atom_site_label_2
_geom_angle_atom_site_label_3
_geom_angle
_geom_angle_site_symmetry_1
_geom_angle_site_symmetry_3
C5 Fe1 C5 180.000(1) 2_765 .
C5 Fe1 C9 40.96(11) 2_765 2_765
C5 Fe1 C9 139.04(11) . 2_765
C5 Fe1 C9 139.04(11) 2_765 .
C5 Fe1 C9 40.96(11) . .
C9 Fe1 C9 180.00(14) 2_765 .
C5 Fe1 C6 138.80(11) 2_765 .
C5 Fe1 C6 41.20(11) . .
C9 Fe1 C6 111.24(12) 2_765 .
C9 Fe1 C6 68.76(12) . .
C5 Fe1 C6 41.20(11) 2_765 2_765
C5 Fe1 C6 138.80(11) . 2_765
C9 Fe1 C6 68.76(12) 2_765 2_765
C9 Fe1 C6 111.24(12) . 2_765
C6 Fe1 C6 180.0 . 2_765
C5 Fe1 C8 111.20(11) 2_765 .
C5 Fe1 C8 68.80(11) . .
C9 Fe1 C8 139.34(12) 2_765 .
C9 Fe1 C8 40.66(12) . .
C6 Fe1 C8 68.44(13) . .
C6 Fe1 C8 111.56(13) 2_765 .
C5 Fe1 C8 68.80(11) 2_765 2_765
C5 Fe1 C8 111.20(11) . 2_765
C9 Fe1 C8 40.66(12) 2_765 2_765
C9 Fe1 C8 139.34(12) . 2_765
C6 Fe1 C8 111.56(13) . 2_765
C6 Fe1 C8 68.44(13) 2_765 2_765
C8 Fe1 C8 180.00(8) . 2_765
C5 Fe1 C7 111.13(11) 2_765 .
C5 Fe1 C7 68.87(11) . .
C9 Fe1 C7 111.59(13) 2_765 .
C9 Fe1 C7 68.41(13) . .
C6 Fe1 C7 40.64(12) . .
C6 Fe1 C7 139.36(12) 2_765 .
C8 Fe1 C7 40.51(14) . .
C8 Fe1 C7 139.49(14) 2_765 .
C5 Fe1 C7 68.87(11) 2_765 2_765
C5 Fe1 C7 111.13(11) . 2_765
C9 Fe1 C7 68.41(13) 2_765 2_765
C9 Fe1 C7 111.59(13) . 2_765
C6 Fe1 C7 139.36(12) . 2_765
C6 Fe1 C7 40.64(12) 2_765 2_765
C8 Fe1 C7 139.49(14) . 2_765
C8 Fe1 C7 40.51(14) 2_765 2_765
C7 Fe1 C7 180.0(2) . 2_765
O2 C4 O3 123.5(2) . .
O2 C4 C5 118.0(2) . .
O3 C4 C5 118.5(2) . .
C9 C5 C6 107.4(2) . .
C9 C5 C4 127.3(2) . .
C6 C5 C4 125.1(2) . .
C9 C5 Fe1 69.64(15) . .
C6 C5 Fe1 69.78(14) . .
C4 C5 Fe1 121.87(18) . .
C7 C6 C5 107.8(3) . .
C7 C6 Fe1 69.78(15) . .
C5 C6 Fe1 69.02(14) . .
C7 C6 H6 126.1 . .
C5 C6 H6 126.1 . .
Fe1 C6 H6 126.1 . .
C8 C7 C6 108.3(3) . .
C8 C7 Fe1 69.75(17) . .
C6 C7 Fe1 69.58(16) . .
C8 C7 H7 125.8 . .
C6 C7 H7 125.8 . .
Fe1 C7 H7 125.8 . .
C7 C8 C9 108.1(3) . .
C7 C8 Fe1 69.74(18) . .
C9 C8 Fe1 69.30(16) . .
C7 C8 H8 126.0 . .
C9 C8 H8 126.0 . .
Fe1 C8 H8 126.0 . .
C8 C9 C5 108.4(3) . .
C8 C9 Fe1 70.04(17) . .
C5 C9 Fe1 69.40(15) . .
C8 C9 H9 125.8 . .
C5 C9 H9 125.8 . .
Fe1 C9 H9 125.8 . .
C11 N10 H10A 109.5 . .
C11 N10 H10B 109.5 . .
H10A N10 H10B 109.5 . .
C11 N10 H10C 109.5 . .
H10A N10 H10C 109.5 . .
H10B N10 H10C 109.5 . .
N10 C11 C12 112.7(2) . .
N10 C11 H11A 109.1 . .
C12 C11 H11A 109.1 . .
N10 C11 H11B 109.1 . .
C12 C11 H11B 109.1 . .
H11A C11 H11B 107.8 . .
C11 C12 C13 112.8(3) . .
C11 C12 H12A 109.0 . .
C13 C12 H12A 109.0 . .
C11 C12 H12B 109.0 . .
C13 C12 H12B 109.0 . .
H12A C12 H12B 107.8 . .
C14 C13 C12 113.4(3) . .
C14 C13 H13A 108.9 . .
C12 C13 H13A 108.9 . .
C14 C13 H13B 108.9 . .
C12 C13 H13B 108.9 . .
H13A C13 H13B 107.7 . .
C15 C14 C13 115.3(3) . .
C15 C14 H14A 108.5 . .
C13 C14 H14A 108.5 . .
C15 C14 H14B 108.5 . .
C13 C14 H14B 108.5 . .
H14A C14 H14B 107.5 . .
C14 C15 C16 113.4(3) . .
C14 C15 H15A 108.9 . .
C16 C15 H15A 108.9 . .
C14 C15 H15B 108.9 . .
C16 C15 H15B 108.9 . .
H15A C15 H15B 107.7 . .
C17 C16 C15 115.6(3) . .
C17 C16 H16A 108.4 . .
C15 C16 H16A 108.4 . .
C17 C16 H16B 108.4 . .
C15 C16 H16B 108.4 . .
H16A C16 H16B 107.5 . .
C18 C17 C16 114.6(3) . .
C18 C17 H17A 108.6 . .
C16 C17 H17A 108.6 . .
C18 C17 H17B 108.6 . .
C16 C17 H17B 108.6 . .
H17A C17 H17B 107.6 . .
C17 C18 C19 115.7(3) . .
C17 C18 H18A 108.3 . .
C19 C18 H18A 108.3 . .
C17 C18 H18B 108.3 . .
C19 C18 H18B 108.3 . .
H18A C18 H18B 107.4 . .
C20 C19 C18 114.1(3) . .
C20 C19 H19A 108.7 . .
C18 C19 H19A 108.7 . .
C20 C19 H19B 108.7 . .
C18 C19 H19B 108.7 . .
H19A C19 H19B 107.6 . .
C21B C20 C19 119.5(5) . .
C21B C20 C21A 23.7(5) . .
C19 C20 C21A 108.4(5) . .
C21B C21A C22A 87.3(13) . .
C21B C21A C20 53.2(11) . .
C22A C21A C20 113.0(7) . .
C21B C21A C22B 51.3(12) . .
C22A C21A C22B 36.9(5) . .
C20 C21A C22B 82.2(6) . .
C21A C21B C20 103.1(14) . .
C21A C21B C22B 109.5(14) . .
C20 C21B C22B 105.9(8) . .
C21A C21B C22A 69.1(12) . .
C20 C21B C22A 123.9(7) . .
C22B C21B C22A 41.4(5) . .
C22B C22A C23B 66.5(10) . .
C22B C22A C23A 37.5(10) . .
C23B C22A C23A 35.4(9) . .
C22B C22A C21A 88.7(9) . .
C23B C22A C21A 128.5(10) . .
C23A C22A C21A 99.1(12) . .
C22B C22A C21B 65.7(8) . .
C23B C22A C21B 110.7(9) . .
C23A C22A C21B 77.5(11) . .
C21A C22A C21B 23.6(4) . .
C23A C22B C22A 86(2) . .
C23A C22B C23B 35.2(18) . .
C22A C22B C23B 61.8(9) . .
C23A C22B C21B 100(2) . .
C22A C22B C21B 72.9(9) . .
C23B C22B C21B 112.5(10) . .
C23A C22B C21A 101(2) . .
C22A C22B C21A 54.3(7) . .
C23B C22B C21A 102.5(9) . .
C21B C22B C21A 19.2(4) . .
C23B C23A C22B 108(3) . .
C23B C23A C22A 66.4(19) . .
C22B C23A C22A 56.4(17) . .
C23A C23B C22A 78(2) . .
C23A C23B C22B 36.4(18) . .
C22A C23B C22B 51.7(7) . .

loop_
_geom_bond_atom_site_label_1
_geom_bond_atom_site_label_2
_geom_bond_distance
_geom_bond_site_symmetry_2
Fe1 C5 2.028(2) 2_765
Fe1 C5 2.028(2) .
Fe1 C9 2.031(3) 2_765
Fe1 C9 2.031(3) .
Fe1 C6 2.038(3) .
Fe1 C6 2.038(3) 2_765
Fe1 C8 2.041(3) .
Fe1 C8 2.041(3) 2_765
Fe1 C7 2.041(3) .
Fe1 C7 2.041(3) 2_765
O2 C4 1.241(3) .
O3 C4 1.265(3) .
C4 C5 1.493(3) .
C5 C9 1.420(4) .
C5 C6 1.431(4) .
C6 C7 1.417(4) .
C6 H6 0.9800 .
C7 C8 1.413(5) .
C7 H7 0.9800 .
C8 C9 1.415(4) .
C8 H8 0.9800 .
C9 H9 0.9800 .
N10 C11 1.478(4) .
N10 H10A 0.8900 .
N10 H10B 0.8900 .
N10 H10C 0.8900 .
C11 C12 1.495(4) .
C11 H11A 0.9700 .
C11 H11B 0.9700 .
C12 C13 1.521(4) .
C12 H12A 0.9700 .
C12 H12B 0.9700 .
C13 C14 1.509(5) .
C13 H13A 0.9700 .
C13 H13B 0.9700 .
C14 C15 1.503(4) .
C14 H14A 0.9700 .
C14 H14B 0.9700 .
C15 C16 1.514(5) .
C15 H15A 0.9700 .
C15 H15B 0.9700 .
C16 C17 1.502(5) .
C16 H16A 0.9700 .
C16 H16B 0.9700 .
C17 C18 1.502(5) .
C17 H17A 0.9700 .
C17 H17B 0.9700 .
C18 C19 1.509(5) .
C18 H18A 0.9700 .
C18 H18B 0.9700 .
C19 C20 1.508(5) .
C19 H19A 0.9700 .
C19 H19B 0.9700 .
C20 C21B 1.402(10) .
C20 C21A 1.705(10) .
C21A C21B 0.704(11) .
C21A C22A 1.641(13) .
C21A C22B 2.019(16) .
C21B C22B 1.672(15) .
C21B C22A 1.754(13) .
C22A C22B 1.214(15) .
C22A C23B 1.362(14) .
C22A C23A 1.45(2) .
C22B C23A 0.89(2) .
C22B C23B 1.418(18) .
C23A C23B 0.86(2) .

loop_
_geom_hbond_atom_site_label_D
_geom_hbond_atom_site_label_H
_geom_hbond_atom_site_label_A
_geom_hbond_distance_DH
_geom_hbond_distance_HA
_geom_hbond_distance_DA
_geom_hbond_angle_DHA
_geom_hbond_site_symmetry_A
N10 H10A O3 0.89 1.91 2.778(3) 162.8 2_665
N10 H10B O3 0.89 1.88 2.731(3) 160.5 1_445
N10 H10C O2 0.89 1.85 2.722(3) 167.9 1_545
